data_2310075
loop_
_publ_author_name
'Clark, E.S.'
'Templeton, D.H.'
'MacGillavry, C.H.'

_publ_section_title
;
 The crystal structure of gold(III)chloride
;
_journal_name_full 'Acta Crystallographica (1,1948-23,1967)'
_journal_page_first 284
_journal_page_last 288
_journal_paper_doi 10.1107/S0365110X58000694
_journal_volume 11
_journal_year 1958
_chemical_formula_sum 'Au Cl3'
_space_group_IT_number 14
_symmetry_space_group_name_Hall '-P 2ybc'
_symmetry_space_group_name_H-M 'P 1 21/c 1'
_cell_angle_alpha 90
_cell_angle_beta 113.3
_cell_angle_gamma 90
_cell_formula_units_Z 4
_cell_length_a 6.57
_cell_length_b 11.04
_cell_length_c 6.44
_cell_volume 429.017
_citation_journal_id_ASTM ACCRA9
_cod_data_source_file gold_135.cif
_cod_data_source_block Au1Cl3
_cod_original_cell_volume 429.0166
_cod_original_formula_sum 'Au1 Cl3'
_cod_database_code 2310075

loop_
_symmetry_equiv_pos_as_xyz
x,y,z
-x,y+1/2,-z+1/2
-x,-y,-z
x,-y-1/2,z-1/2

loop_
_atom_site_label
_atom_site_type_symbol
_atom_site_fract_x
_atom_site_fract_y
_atom_site_fract_z
_atom_site_occupancy
_atom_site_U_iso_or_equiv
Au1 Au+3 0.0415 0.0868 0.2337 1 0.0
Cl2 Cl-1 0.335 0.169 0.509 1 0.0
Cl3 Cl-1 0.82 0.162 0.395 1 0.0
Cl1 Cl-1 0.258 0.003 0.059 1 0.0
